data_7009363
loop_
_publ_author_name
'Heard, Peter J.'
'Kite, Kenneth'
'Nielsen, Julie S\/ogaard'
'Tocher, Derek A.'

_publ_section_title
;
 Trimethylplatinum(IV) complexes of dithiocarbamato ligands: an
 experimental NMR study on the barrier to C--N bond rotation
;
_journal_issue 8
_journal_name_full 'Journal of the Chemical Society, Dalton Transactions'
_journal_page_first 1349
_journal_paper_doi 10.1039/b000264j
_journal_year 2000
_chemical_formula_sum 'C12 H30 N2 Pt2 S4'
_chemical_formula_weight 720.80
_chemical_name_systematic
; 
 ? 
;
_space_group_IT_number 56
_symmetry_cell_setting orthorhombic
_symmetry_space_group_name_Hall '-P 2ab 2ac'
_symmetry_space_group_name_H-M 'P c c n'
_atom_sites_solution_hydrogens geom
_atom_sites_solution_primary direct
_atom_sites_solution_secondary difmap
_audit_creation_method SHELXL
_cell_angle_alpha 90.00
_cell_angle_beta 90.00
_cell_angle_gamma 90.00
_cell_formula_units_Z 4
_cell_length_a 10.106(2)
_cell_length_b 10.656(2)
_cell_length_c 19.655(4)
_cell_measurement_reflns_used 24
_cell_measurement_temperature 293(2)
_cell_measurement_theta_max 12
_cell_measurement_theta_min 9
_cell_volume 2116.6(7)
_computing_cell_refinement 'Nicolet P3'
_computing_data_collection 'Nicolet P3'
_computing_data_reduction XDISK
_computing_molecular_graphics XP
_computing_publication_material CIFTAB
_computing_structure_refinement 'SHELXL-93 (Sheldrick, 1993)'
_computing_structure_solution 'SHELXS-86 (Sheldrick, 1990)'
_diffrn_ambient_temperature 293(2)
_diffrn_measurement_device 'Nicolet R3mV '
_diffrn_radiation_monochromator graphite
_diffrn_radiation_source 'normal-focus sealed tube'
_diffrn_radiation_type MoK\a
_diffrn_radiation_wavelength 0.71073
_diffrn_reflns_av_R_equivalents 0.1000
_diffrn_reflns_av_sigmaI/netI 0.0941
_diffrn_reflns_limit_h_max 12
_diffrn_reflns_limit_h_min 0
_diffrn_reflns_limit_k_max 12
_diffrn_reflns_limit_k_min 0
_diffrn_reflns_limit_l_max 23
_diffrn_reflns_limit_l_min -23
_diffrn_reflns_number 3550
_diffrn_reflns_theta_max 25.06
_diffrn_reflns_theta_min 2.78
_diffrn_standards_decay_% <1%
_diffrn_standards_interval_count 97
_diffrn_standards_number 3
_exptl_absorpt_coefficient_mu 13.592
_exptl_absorpt_correction_T_max 0.114
_exptl_absorpt_correction_T_min 0.999
_exptl_absorpt_correction_type 'psi scans'
_exptl_crystal_colour colourless
_exptl_crystal_density_diffrn 2.262
_exptl_crystal_description block
_exptl_crystal_F_000 1344
_exptl_crystal_size_max 0.68
_exptl_crystal_size_mid 0.32
_exptl_crystal_size_min 0.22
_refine_diff_density_max 2.742
_refine_diff_density_min -2.625
_refine_diff_density_rms 0.335
_refine_ls_extinction_method none
_refine_ls_goodness_of_fit_all 1.134
_refine_ls_goodness_of_fit_obs 1.033
_refine_ls_hydrogen_treatment fixed
_refine_ls_matrix_type full
_refine_ls_number_parameters 91
_refine_ls_number_reflns 1854
_refine_ls_number_restraints 0
_refine_ls_restrained_S_all 1.223
_refine_ls_restrained_S_obs 1.033
_refine_ls_R_factor_all 0.0774
_refine_ls_R_factor_obs 0.0522
_refine_ls_shift/esd_max 0.000
_refine_ls_shift/esd_mean 0.000
_refine_ls_structure_factor_coef Fsqd
_refine_ls_weighting_details 'w=1/[\s^2^(Fo^2^)+(0.0675P)^2^+34.7089P] where P=(Fo^2^+2Fc^2^)/3'
_refine_ls_weighting_scheme calc
_refine_ls_wR_factor_all 0.1846
_refine_ls_wR_factor_obs 0.1322
_reflns_number_observed 1349
_reflns_number_total 1866
_reflns_observed_criterion >2sigma(I)
_cod_data_source_file b000264j.txt
_cod_data_source_block str631
_cod_depositor_comments
;
The following automatic conversions were performed:
'_symmetry_cell_setting' value 'Orthorhombic' changed to 'orthorhombic'
according to '/home/saulius/struct/CIF-dictionaries/cif_core.dic'
dictionary named 'cif_core.dic' version 2.4.1 from 2010-06-29.

Automatic conversion script
Id: cif_fix_enum 1527 2010-12-29 10:47:43Z saulius 

The following automatic conversions were performed:

'_refine_ls_weighting_scheme' value 'calc
w=1/[\s^2^(Fo^2^)+(0.0675P)^2^+34.7089P] where P=(Fo^2^+2Fc^2^)/3'
was changed to 'calc'. New tag '_refine_ls_weighting_details' was
created. The value of the new tag was set to
'w=1/[\s^2^(Fo^2^)+(0.0675P)^2^+34.7089P] where P=(Fo^2^+2Fc^2^)/3'.

Automatic conversion script
Id: cif_fix_values 3143 2015-03-26 13:38:13Z robertas 
;
_cod_original_sg_symbol_H-M Pccn
_cod_database_code 7009363

loop_
_symmetry_equiv_pos_as_xyz
'x, y, z'
'-x+1/2, -y+1/2, z'
'-x, y+1/2, -z+1/2'
'x+1/2, -y, -z+1/2'
'-x, -y, -z'
'x-1/2, y-1/2, -z'
'x, -y-1/2, z-1/2'
'-x-1/2, y, z-1/2'

loop_
_atom_site_aniso_label
_atom_site_aniso_U_11
_atom_site_aniso_U_22
_atom_site_aniso_U_33
_atom_site_aniso_U_23
_atom_site_aniso_U_13
_atom_site_aniso_U_12
Pt1 0.0357(4) 0.0285(4) 0.0250(4) -0.0025(2) 0.0030(2) 0.0016(2)
S1 0.036(2) 0.028(2) 0.032(2) 0.000(2) -0.004(2) -0.005(2)
S2 0.054(2) 0.042(2) 0.028(2) 0.012(2) 0.000(2) -0.005(2)
N1 0.060(9) 0.034(7) 0.037(7) -0.001(6) 0.019(7) 0.001(7)
C1 0.045(10) 0.072(12) 0.057(13) -0.018(11) 0.001(9) 0.017(10)
C2 0.077(13) 0.046(9) 0.033(9) -0.004(8) 0.029(10) 0.008(9)
C3 0.071(12) 0.041(9) 0.033(9) -0.004(8) -0.007(10) 0.020(9)
C4 0.037(9) 0.043(9) 0.054(11) -0.012(9) 0.012(8) -0.016(7)
C5 0.069(13) 0.056(11) 0.072(13) -0.023(11) 0.049(12) -0.008(11)
C6 0.068(13) 0.066(11) 0.033(9) 0.000(9) 0.034(9) -0.018(11)

loop_
_atom_site_label
_atom_site_type_symbol
_atom_site_fract_x
_atom_site_fract_y
_atom_site_fract_z
_atom_site_U_iso_or_equiv
_atom_site_thermal_displace_type
_atom_site_occupancy
_atom_site_calc_flag
_atom_site_refinement_flags
_atom_site_disorder_group
Pt1 Pt 0.15027(6) 0.40083(5) 0.15686(3) 0.0297(3) Uani 1 d . .
S1 S 0.3888(4) 0.3361(3) 0.1409(2) 0.0320(8) Uani 1 d . .
S2 S 0.2097(5) 0.4321(4) 0.0351(2) 0.0416(10) Uani 1 d . .
N1 N 0.4520(15) 0.3448(12) 0.0055(7) 0.044(3) Uani 1 d . .
C1 C -0.0503(19) 0.4524(23) 0.1557(10) 0.058(5) Uani 1 d . .
H1A H -0.0801(19) 0.4673(23) 0.2014(10) 0.080 Uiso 1 d R .
H1B H -0.0607(19) 0.5276(23) 0.1294(10) 0.080 Uiso 1 d R .
H1C H -0.1017(19) 0.3862(23) 0.1358(10) 0.080 Uiso 1 d R .
C2 C 0.1251(21) 0.3755(17) 0.2615(9) 0.052(5) Uani 1 d . .
H2A H 0.0363(21) 0.3975(17) 0.2741(9) 0.080 Uiso 1 d R .
H2B H 0.1414(21) 0.2893(17) 0.2730(9) 0.080 Uiso 1 d R .
H2C H 0.1864(21) 0.4282(17) 0.2855(9) 0.080 Uiso 1 d R .
C3 C 0.1929(21) 0.5881(15) 0.1803(10) 0.049(4) Uani 1 d . .
H3A H 0.1125(21) 0.6336(15) 0.1888(10) 0.080 Uiso 1 d R .
H3B H 0.2479(21) 0.5909(15) 0.2201(10) 0.080 Uiso 1 d R .
H3C H 0.2389(21) 0.6257(15) 0.1427(10) 0.080 Uiso 1 d R .
C4 C 0.3609(16) 0.3676(17) 0.0536(10) 0.045(4) Uani 1 d . .
C5 C 0.5806(20) 0.2862(18) 0.0246(11) 0.066(6) Uani 1 d . .
H5A H 0.5869(20) 0.2822(18) 0.0733(11) 0.080 Uiso 1 d R .
H5B H 0.5848(20) 0.2028(18) 0.0061(11) 0.080 Uiso 1 d R .
H5C H 0.6526(20) 0.3352(18) 0.0070(11) 0.080 Uiso 1 d R .
C6 C 0.4224(20) 0.3608(20) -0.0672(9) 0.056(5) Uani 1 d . .
H6A H 0.3374(20) 0.4000(20) -0.0722(9) 0.080 Uiso 1 d R .
H6B H 0.4889(20) 0.4123(20) -0.0880(9) 0.080 Uiso 1 d R .
H6C H 0.4211(20) 0.2800(20) -0.0888(9) 0.080 Uiso 1 d R .

loop_
_atom_type_symbol
_atom_type_description
_atom_type_scat_dispersion_real
_atom_type_scat_dispersion_imag
_atom_type_scat_source
C C 0.0033 0.0016 'International Tables Vol C Tables 4.2.6.8 and 6.1.1.4'
H H 0.0000 0.0000 'International Tables Vol C Tables 4.2.6.8 and 6.1.1.4'
N N 0.0061 0.0033 'International Tables Vol C Tables 4.2.6.8 and 6.1.1.4'
S S 0.1246 0.1234 'International Tables Vol C Tables 4.2.6.8 and 6.1.1.4'
Pt Pt -1.7033 8.3905 'International Tables Vol C Tables 4.2.6.8 and 6.1.1.4'

loop_
_geom_angle_atom_site_label_1
_geom_angle_atom_site_label_2
_geom_angle_atom_site_label_3
_geom_angle
_geom_angle_site_symmetry_1
_geom_angle_site_symmetry_3
_geom_angle_publ_flag
C2 Pt1 C3 86.1(7) . . ?
C2 Pt1 C1 85.8(8) . . ?
C3 Pt1 C1 87.2(9) . . ?
C2 Pt1 S2 173.0(6) . . ?
C3 Pt1 S2 92.0(5) . . ?
C1 Pt1 S2 100.8(6) . . ?
C2 Pt1 S1 101.7(6) . . ?
C3 Pt1 S1 95.2(6) . . ?
C1 Pt1 S1 172.3(5) . . ?
S2 Pt1 S1 71.78(14) . . ?
C2 Pt1 S1 88.5(5) . 2 ?
C3 Pt1 S1 173.4(5) . 2 ?
C1 Pt1 S1 96.2(7) . 2 ?
S2 Pt1 S1 92.94(13) . 2 ?
S1 Pt1 S1 82.16(13) . 2 ?
C4 S1 Pt1 85.2(6) . . ?
C4 S1 Pt1 106.2(6) . 2 ?
Pt1 S1 Pt1 96.10(13) . 2 ?
C4 S2 Pt1 87.6(7) . . ?
C4 N1 C6 121.6(16) . . ?
C4 N1 C5 119.8(16) . . ?
C6 N1 C5 118.1(14) . . ?
N1 C4 S2 122.3(15) . . ?
N1 C4 S1 122.6(14) . . ?
S2 C4 S1 115.1(10) . . ?

loop_
_geom_bond_atom_site_label_1
_geom_bond_atom_site_label_2
_geom_bond_distance
_geom_bond_site_symmetry_2
_geom_bond_publ_flag
Pt1 C2 2.09(2) . ?
Pt1 C3 2.09(2) . ?
Pt1 C1 2.10(2) . ?
Pt1 S2 2.490(4) . ?
Pt1 S1 2.527(4) . ?
Pt1 S1 2.574(4) 2 ?
S1 C4 1.77(2) . ?
S1 Pt1 2.574(4) 2 ?
S2 C4 1.71(2) . ?
N1 C4 1.34(2) . ?
N1 C6 1.47(2) . ?
N1 C5 1.49(3) . ?
